data_7719202
loop_
_publ_author_name
'Dutta, Biswarup'
'Tarannum, Ibtesham'
'Jagli&#x10d;i&#x107;, Zvonko'
'Singh, Saurabh Kumar'
'Ray, Debashis'

_publ_section_title
;
 Varying anion coordination in new families of dinuclear
 Ni<sup>II</sup>Ln<sup>III</sup> complexes: zero-field slow relaxation of
 magnetization and theoretical validations.
;
_journal_issue 35
_journal_name_full 'Dalton transactions (Cambridge, England : 2003)'
_journal_page_first 13166
_journal_page_last 13183
_journal_paper_doi 10.1039/d4dt03529a
_journal_volume 54
_journal_year 2025
_chemical_formula_moiety 'C30 H28 N5 Ni O15 Tb, H2O, CH3CN'
_chemical_formula_sum 'C32 H33 N6 Ni O16 Tb'
_chemical_formula_weight 975.25
_space_group_crystal_system monoclinic
_space_group_IT_number 14
_space_group_name_Hall '-P 2yn'
_space_group_name_H-M_alt 'P 1 21/n 1'
_atom_sites_solution_hydrogens mixed
_atom_sites_solution_primary iterative
_audit_creation_date 2024-09-21
_audit_creation_method
;
Olex2 1.2
(compiled 2018.05.29 svn.r3508 for OlexSys, GUI svn.r5506)
;
_audit_update_record
;
2024-09-22 deposited with the CCDC.	2025-07-25 downloaded from the CCDC.
;
_cell_angle_alpha 90
_cell_angle_beta 99.343(10)
_cell_angle_gamma 90
_cell_formula_units_Z 4
_cell_length_a 11.4518(16)
_cell_length_b 26.360(4)
_cell_length_c 13.0359(13)
_cell_measurement_reflns_used 9846
_cell_measurement_temperature 300(2)
_cell_measurement_theta_max 25.033
_cell_measurement_theta_min 2.811
_cell_volume 3882.9(9)
_computing_cell_refinement 'SAINT V8.38A (?, 2016)'
_computing_data_reduction 'SAINT V8.38A (?, 2016)'
_computing_molecular_graphics 'Olex2 (Dolomanov et al., 2009)'
_computing_publication_material 'Olex2 (Dolomanov et al., 2009)'
_computing_structure_refinement 'XL (Sheldrick, 2008)'
_computing_structure_solution 'olex2.solve (Bourhis et al., 2015)'
_diffrn_ambient_temperature 300.0
_diffrn_measured_fraction_theta_full 0.994
_diffrn_measured_fraction_theta_max 0.994
_diffrn_measurement_device_type 'CCD area detector'
_diffrn_measurement_method '\f and \w scans'
_diffrn_radiation_type MoK\a
_diffrn_radiation_wavelength 0.71073
_diffrn_reflns_av_R_equivalents 0.0314
_diffrn_reflns_av_unetI/netI 0.0242
_diffrn_reflns_Laue_measured_fraction_full 0.994
_diffrn_reflns_Laue_measured_fraction_max 0.994
_diffrn_reflns_limit_h_max 13
_diffrn_reflns_limit_h_min -13
_diffrn_reflns_limit_k_max 28
_diffrn_reflns_limit_k_min -31
_diffrn_reflns_limit_l_max 15
_diffrn_reflns_limit_l_min -15
_diffrn_reflns_number 32309
_diffrn_reflns_point_group_measured_fraction_full 0.994
_diffrn_reflns_point_group_measured_fraction_max 0.994
_diffrn_reflns_theta_full 25.048
_diffrn_reflns_theta_max 25.048
_diffrn_reflns_theta_min 2.807
_diffrn_source 'fine focus sealed tube'
_exptl_absorpt_coefficient_mu 2.364
_exptl_absorpt_correction_T_max 0.7452
_exptl_absorpt_correction_T_min 0.5960
_exptl_absorpt_correction_type multi-scan
_exptl_absorpt_process_details
;
SADABS-2016/2 (Bruker,2016/2) was used for absorption correction.
wR2(int) was 0.0876 before and 0.0561 after correction.
The Ratio of minimum to maximum transmission is 0.7998.
The \l/2 correction factor is Not present.
;
_exptl_crystal_colour green
_exptl_crystal_density_diffrn 1.595
_exptl_crystal_description block
_exptl_crystal_F_000 1856
_refine_diff_density_max 0.840
_refine_diff_density_min -0.669
_refine_diff_density_rms 0.104
_refine_ls_extinction_method none
_refine_ls_goodness_of_fit_ref 1.131
_refine_ls_hydrogen_treatment mixed
_refine_ls_matrix_type full
_refine_ls_number_parameters 501
_refine_ls_number_reflns 6836
_refine_ls_number_restraints 28
_refine_ls_restrained_S_all 1.143
_refine_ls_R_factor_all 0.0468
_refine_ls_R_factor_gt 0.0430
_refine_ls_shift/su_max 0.001
_refine_ls_shift/su_mean 0.000
_refine_ls_structure_factor_coef Fsqd
_refine_ls_weighting_details 'w=1/[\s^2^(Fo^2^)+(0.0479P)^2^+13.5457P] where P=(Fo^2^+2Fc^2^)/3'
_refine_ls_weighting_scheme calc
_refine_ls_wR_factor_gt 0.1165
_refine_ls_wR_factor_ref 0.1192
_reflns_Friedel_coverage 0.000
_reflns_number_gt 6240
_reflns_number_total 6878
_reflns_threshold_expression 'I > 2\s(I)'
_cod_data_source_file d4dt03529a2.cif
_cod_data_source_block biswarup_0m_a_CCDC1
_cod_depositor_comments 'Adding full bibliography for 7719201--7719206.cif.'
_cod_database_code 7719202
_shelx_shelxl_version_number 2017/1
_shelx_space_group_comment
;
The symmetry employed for this shelxl refinement is uniquely defined
by the following loop, which should always be used as a source of
symmetry information in preference to the above space-group names.
They are only intended as comments.
;
_olex2_refinement_description
;
1. Fixed Uiso
 At 1.2 times of:
  All C(H) groups, H6 of O6, All C(H,H) groups
 At 1.5 times of:
  All C(H,H,H) groups, H3 of O3
2. Restrained distances
 O15A-O15B
 1.05 with sigma of 0.02
 O11A-O10
 2.1 with sigma of 0.02
 O3-H3
 0.85 with sigma of 0.01
 C15-H3
 1.856936 with sigma of 0.02
 Ni1-H3
 2.76265 with sigma of 0.02
3. Uiso/Uaniso restraints and constraints
O15A \\sim O15B: within 2A with sigma of 0.04 and sigma for terminal atoms of
0.08
O11B \\sim O11A: within 2A with sigma of 0.04 and sigma for terminal atoms of
0.08
Uanis(O11A) \\sim Ueq: with sigma of 0.01 and sigma for terminal atoms of 0.02
Uanis(O1W) \\sim Ueq: with sigma of 0.01 and sigma for terminal atoms of 0.02
4. Others
 Fixed Sof: O11B(0.74) O15A(0.6) O11A(0.26) O15B(0.4)
5.a Secondary CH2 refined with riding coordinates:
 C30(H30A,H30B), C15(H15A,H15B)
5.b Aromatic/amide H refined with riding coordinates:
 O6(H6), C8(H8), C3(H3A), C23(H23), C5(H5), C4(H4), C26(H26), C27(H27),
 C28(H28), C11(H11), C12(H12), C25(H25), C18(H18), C13(H13), C20(H20), C19(H19),
  C10(H10)
5.c Idealised Me refined as rotating group:
 C7(H7A,H7B,H7C), C22(H22A,H22B,H22C)
;
_olex2_submission_special_instructions 'No special instructions were received'

loop_
_space_group_symop_operation_xyz
'x, y, z'
'-x+1/2, y+1/2, -z+1/2'
'-x, -y, -z'
'x-1/2, -y-1/2, z-1/2'

loop_
_atom_site_label
_atom_site_type_symbol
_atom_site_fract_x
_atom_site_fract_y
_atom_site_fract_z
_atom_site_U_iso_or_equiv
_atom_site_adp_type
_atom_site_occupancy
_atom_site_site_symmetry_order
_atom_site_calc_flag
_atom_site_refinement_flags_posn
_atom_site_refinement_flags_adp
_atom_site_refinement_flags_occupancy
_atom_site_disorder_assembly
_atom_site_disorder_group
Tb1 Tb 0.39225(3) 0.40025(2) 0.74945(2) 0.04313(11) Uani 1 1 d . . . . .
Ni1 Ni 0.32915(6) 0.27356(2) 0.76225(5) 0.03613(17) Uani 1 1 d D . . . .
O4 O 0.3997(3) 0.32380(15) 0.6700(3) 0.0431(9) Uani 1 1 d . . . . .
O6 O 0.4787(3) 0.26322(15) 0.8773(3) 0.0458(9) Uani 1 1 d . . . . .
H6 H 0.487940 0.282905 0.937274 0.055 Uiso 1 1 calc R . . . .
O1 O 0.3008(3) 0.33896(14) 0.8332(3) 0.0416(8) Uani 1 1 d . . . . .
O3 O 0.1666(4) 0.27798(16) 0.6523(3) 0.0525(10) Uani 1 1 d D . . . .
H3 H 0.138(2) 0.3061(8) 0.626(4) 0.079 Uiso 1 1 d DR . . . .
N2 N 0.2239(4) 0.23802(17) 0.8499(3) 0.0405(10) Uani 1 1 d . . . . .
O2 O 0.3200(4) 0.42913(15) 0.9089(3) 0.0533(10) Uani 1 1 d . . . . .
O7 O 0.5348(4) 0.3638(2) 0.8789(4) 0.0780(15) Uani 1 1 d . . . . .
O5 O 0.3826(5) 0.40299(17) 0.5517(4) 0.0657(13) Uani 1 1 d . . . . .
O14 O 0.1859(5) 0.3956(2) 0.6622(4) 0.0719(14) Uani 1 1 d . . . . .
N1 N 0.3966(4) 0.21723(17) 0.6826(3) 0.0397(10) Uani 1 1 d . . . . .
O13 O 0.2633(5) 0.46961(19) 0.6892(4) 0.0795(15) Uani 1 1 d . . . . .
C1 C 0.2721(5) 0.3437(2) 0.9266(4) 0.0386(11) Uani 1 1 d . . . . .
O12 O 0.6632(6) 0.5012(3) 0.7496(5) 0.106(2) Uani 1 1 d . . . . .
C6 C 0.2297(5) 0.3037(2) 0.9816(4) 0.0411(12) Uani 1 1 d . . . . .
O10 O 0.4990(5) 0.4786(2) 0.7925(6) 0.0939(19) Uani 1 1 d D . . . .
C8 C 0.1996(5) 0.2542(2) 0.9363(4) 0.0436(12) Uani 1 1 d . . . . .
H8 H 0.158729 0.232224 0.973583 0.052 Uiso 1 1 calc R . . . .
N3 N 0.6403(6) 0.3736(2) 0.9233(5) 0.0750(18) Uani 1 1 d . . . . .
N5 N 0.1738(6) 0.4427(3) 0.6508(5) 0.0772(18) Uani 1 1 d . . . . .
C30 C 0.5671(5) 0.2258(2) 0.8640(5) 0.0511(14) Uani 1 1 d . . . . .
H30A H 0.620607 0.221411 0.929094 0.061 Uiso 1 1 calc R . . . .
H30B H 0.612974 0.237714 0.812373 0.061 Uiso 1 1 calc R . . . .
C16 C 0.3917(5) 0.3151(2) 0.5683(4) 0.0425(12) Uani 1 1 d . . . . .
C2 C 0.2816(5) 0.3922(2) 0.9722(5) 0.0448(13) Uani 1 1 d . . . . .
C3 C 0.2524(6) 0.4016(2) 1.0687(5) 0.0545(16) Uani 1 1 d . . . . .
H3A H 0.260186 0.433935 1.097307 0.065 Uiso 1 1 calc R . . . .
O8 O 0.7019(6) 0.3373(3) 0.9477(6) 0.113(2) Uani 1 1 d . . . . .
N4 N 0.5826(7) 0.4712(3) 0.7472(5) 0.0792(19) Uani 1 1 d . . . . .
C23 C 0.4077(5) 0.2204(2) 0.5867(4) 0.0429(12) Uani 1 1 d . . . . .
H23 H 0.428211 0.191114 0.554096 0.051 Uiso 1 1 calc R . . . .
C5 C 0.1998(6) 0.3134(3) 1.0817(4) 0.0531(15) Uani 1 1 d . . . . .
H5 H 0.172713 0.287059 1.119010 0.064 Uiso 1 1 calc R . . . .
O11B O 0.5877(7) 0.4232(3) 0.7090(6) 0.075(2) Uani 0.74 1 d . U P A 2
C9 C 0.1703(5) 0.1924(2) 0.8063(5) 0.0505(15) Uani 1 1 d . . . . .
C29 C 0.5105(5) 0.1755(2) 0.8297(5) 0.0480(13) Uani 1 1 d . . . . .
O15A O 0.074(2) 0.4584(11) 0.613(3) 0.095(7) Uani 0.6 1 d D U P B 2
C17 C 0.3906(5) 0.2666(2) 0.5251(4) 0.0432(12) Uani 1 1 d . . . . .
C4 C 0.2104(6) 0.3610(3) 1.1235(5) 0.0577(16) Uani 1 1 d . . . . .
H4 H 0.189865 0.366772 1.188679 0.069 Uiso 1 1 calc R . . . .
C21 C 0.3831(5) 0.3567(3) 0.5012(5) 0.0508(14) Uani 1 1 d . . . . .
C26 C 0.4234(7) 0.0805(3) 0.7575(6) 0.070(2) Uani 1 1 d . . . . .
H26 H 0.394843 0.048904 0.733673 0.084 Uiso 1 1 calc R . . . .
O9 O 0.6714(8) 0.4173(3) 0.9423(7) 0.144(3) Uani 1 1 d . . . . .
C27 C 0.5002(7) 0.0848(3) 0.8506(7) 0.075(2) Uani 1 1 d . . . . .
H27 H 0.522294 0.055815 0.889694 0.090 Uiso 1 1 calc R . . . .
C7 C 0.3215(7) 0.4807(2) 0.9456(6) 0.071(2) Uani 1 1 d . . . . .
H7A H 0.246144 0.488846 0.964508 0.106 Uiso 1 1 calc GR . . . .
H7B H 0.337208 0.503214 0.891548 0.106 Uiso 1 1 calc GR . . . .
H7C H 0.382305 0.484436 1.005181 0.106 Uiso 1 1 calc GR . . . .
C14 C 0.1021(6) 0.1961(3) 0.7066(5) 0.0629(18) Uani 1 1 d . . . . .
C28 C 0.5441(6) 0.1308(3) 0.8862(6) 0.0633(17) Uani 1 1 d . . . . .
H28 H 0.596761 0.132730 0.948379 0.076 Uiso 1 1 calc R . . . .
C15 C 0.0696(7) 0.2464(4) 0.6549(6) 0.086(3) Uani 1 1 d D . . . .
H15A H 0.030286 0.240422 0.584319 0.103 Uiso 1 1 calc R . . . .
H15B H 0.013992 0.263596 0.691769 0.103 Uiso 1 1 calc R . . . .
C24 C 0.4313(5) 0.1711(2) 0.7360(4) 0.0436(12) Uani 1 1 d . . . . .
C11 C 0.1339(9) 0.1023(3) 0.8059(11) 0.098(3) Uani 1 1 d . . . . .
H11 H 0.144882 0.070826 0.838351 0.117 Uiso 1 1 calc R . . . .
C12 C 0.0678(9) 0.1061(4) 0.7120(10) 0.096(3) Uani 1 1 d . . . . .
H12 H 0.032481 0.077124 0.680142 0.115 Uiso 1 1 calc R . . . .
C25 C 0.3895(6) 0.1239(2) 0.6998(5) 0.0552(15) Uani 1 1 d . . . . .
H25 H 0.338492 0.121310 0.636802 0.066 Uiso 1 1 calc R . . . .
C18 C 0.3843(5) 0.2613(3) 0.4157(5) 0.0546(15) Uani 1 1 d . . . . .
H18 H 0.386707 0.229154 0.386584 0.065 Uiso 1 1 calc R . . . .
C13 C 0.0508(8) 0.1517(4) 0.6617(8) 0.088(3) Uani 1 1 d . . . . .
H13 H 0.004252 0.153166 0.596261 0.106 Uiso 1 1 calc R . . . .
C20 C 0.3739(6) 0.3514(3) 0.3949(5) 0.0602(17) Uani 1 1 d . . . . .
H20 H 0.367257 0.379754 0.351971 0.072 Uiso 1 1 calc R . . . .
C19 C 0.3746(6) 0.3033(3) 0.3532(5) 0.067(2) Uani 1 1 d . . . . .
H19 H 0.368407 0.299343 0.281599 0.080 Uiso 1 1 calc R . . . .
C10 C 0.1880(7) 0.1466(2) 0.8570(7) 0.073(2) Uani 1 1 d . . . . .
H10 H 0.233859 0.144392 0.922587 0.088 Uiso 1 1 calc R . . . .
C22 C 0.3846(11) 0.4479(3) 0.4900(7) 0.106(3) Uani 1 1 d . . . . .
H22A H 0.451311 0.446604 0.453889 0.159 Uiso 1 1 calc GR . . . .
H22B H 0.391046 0.477167 0.534252 0.159 Uiso 1 1 calc GR . . . .
H22C H 0.312977 0.449888 0.440415 0.159 Uiso 1 1 calc GR . . . .
O1W O 0.4800(10) 0.1080(6) 0.3669(12) 0.241(6) Uani 1 1 d . U . . .
O11A O 0.547(3) 0.4470(11) 0.6648(18) 0.096(8) Uani 0.26 1 d D U P A 1
O15B O 0.105(4) 0.469(2) 0.589(4) 0.110(13) Uani 0.4 1 d D U P B 1

loop_
_atom_site_aniso_label
_atom_site_aniso_U_11
_atom_site_aniso_U_22
_atom_site_aniso_U_33
_atom_site_aniso_U_23
_atom_site_aniso_U_13
_atom_site_aniso_U_12
Tb1 0.05143(18) 0.03359(16) 0.04295(17) 0.00162(11) 0.00337(12) -0.00828(11)
Ni1 0.0413(4) 0.0363(4) 0.0314(3) -0.0010(3) 0.0074(3) -0.0050(3)
O4 0.049(2) 0.048(2) 0.0338(19) 0.0023(16) 0.0103(16) -0.0096(17)
O6 0.049(2) 0.047(2) 0.039(2) -0.0056(17) 0.0021(17) -0.0010(17)
O1 0.053(2) 0.037(2) 0.0360(19) -0.0055(15) 0.0120(17) -0.0066(16)
O3 0.050(2) 0.055(3) 0.050(2) 0.0009(19) -0.0016(19) -0.0060(19)
N2 0.044(3) 0.038(2) 0.040(2) -0.0014(19) 0.009(2) -0.0077(19)
O2 0.073(3) 0.034(2) 0.054(2) -0.0086(18) 0.014(2) -0.0065(19)
O7 0.061(3) 0.070(3) 0.091(4) 0.014(3) -0.023(3) -0.020(2)
O5 0.090(4) 0.054(3) 0.053(3) 0.015(2) 0.014(2) -0.010(2)
O14 0.064(3) 0.065(3) 0.082(4) 0.007(3) -0.003(3) -0.002(2)
N1 0.041(2) 0.040(2) 0.037(2) -0.0021(19) 0.0051(19) -0.0018(19)
O13 0.099(4) 0.050(3) 0.079(3) -0.006(2) -0.015(3) 0.009(3)
C1 0.037(3) 0.043(3) 0.035(3) -0.001(2) 0.003(2) 0.003(2)
O12 0.105(5) 0.107(5) 0.108(5) -0.002(4) 0.023(4) -0.066(4)
C6 0.039(3) 0.046(3) 0.038(3) -0.001(2) 0.006(2) 0.000(2)
O10 0.081(4) 0.060(3) 0.147(6) -0.016(3) 0.039(4) -0.021(3)
C8 0.044(3) 0.046(3) 0.042(3) 0.003(2) 0.011(2) -0.004(2)
N3 0.071(4) 0.051(4) 0.093(5) -0.004(3) -0.013(4) -0.005(3)
N5 0.082(5) 0.075(5) 0.068(4) -0.009(3) -0.007(3) 0.020(4)
C30 0.039(3) 0.063(4) 0.050(3) -0.003(3) 0.002(3) -0.002(3)
C16 0.036(3) 0.058(3) 0.034(3) 0.005(2) 0.007(2) -0.007(2)
C2 0.046(3) 0.043(3) 0.045(3) -0.002(2) 0.005(2) 0.001(2)
C3 0.055(4) 0.060(4) 0.048(3) -0.017(3) 0.006(3) 0.004(3)
O8 0.083(4) 0.093(5) 0.153(7) 0.013(4) -0.013(4) 0.028(4)
N4 0.087(5) 0.082(5) 0.070(4) 0.000(3) 0.017(4) -0.035(4)
C23 0.042(3) 0.046(3) 0.041(3) -0.009(2) 0.008(2) -0.004(2)
C5 0.055(4) 0.069(4) 0.036(3) 0.002(3) 0.010(3) -0.001(3)
O11B 0.072(5) 0.092(6) 0.065(4) -0.025(4) 0.022(4) -0.025(4)
C9 0.044(3) 0.049(3) 0.063(4) -0.011(3) 0.022(3) -0.015(3)
C29 0.048(3) 0.047(3) 0.048(3) -0.001(3) 0.004(3) 0.005(3)
O15A 0.063(12) 0.085(11) 0.125(19) 0.000(11) -0.019(9) 0.017(8)
C17 0.040(3) 0.059(4) 0.031(3) 0.001(2) 0.006(2) -0.002(2)
C4 0.064(4) 0.074(5) 0.036(3) -0.012(3) 0.013(3) 0.006(3)
C21 0.050(3) 0.061(4) 0.042(3) 0.006(3) 0.011(3) -0.009(3)
C26 0.081(5) 0.047(4) 0.082(5) -0.004(3) 0.013(4) -0.002(3)
O9 0.157(8) 0.084(5) 0.170(8) -0.008(5) -0.038(6) -0.042(5)
C27 0.088(6) 0.046(4) 0.088(6) 0.022(4) 0.010(4) 0.015(4)
C7 0.098(6) 0.037(3) 0.077(5) -0.015(3) 0.015(4) -0.006(3)
C14 0.054(4) 0.079(5) 0.058(4) -0.026(4) 0.017(3) -0.025(3)
C28 0.065(4) 0.058(4) 0.064(4) 0.006(3) 0.003(3) 0.016(3)
C15 0.073(5) 0.111(7) 0.068(5) 0.026(5) -0.009(4) -0.034(5)
C24 0.043(3) 0.046(3) 0.043(3) -0.001(2) 0.010(2) 0.002(2)
C11 0.089(7) 0.041(4) 0.174(11) 0.008(5) 0.054(7) -0.001(4)
C12 0.080(6) 0.082(7) 0.135(9) -0.052(6) 0.045(6) -0.029(5)
C25 0.060(4) 0.045(3) 0.060(4) -0.008(3) 0.007(3) -0.002(3)
C18 0.049(3) 0.077(5) 0.038(3) -0.005(3) 0.011(3) -0.002(3)
C13 0.083(6) 0.091(6) 0.096(6) -0.051(5) 0.035(5) -0.043(5)
C20 0.058(4) 0.079(5) 0.044(3) 0.022(3) 0.010(3) -0.007(3)
C19 0.055(4) 0.116(7) 0.031(3) 0.011(4) 0.012(3) 0.001(4)
C10 0.067(4) 0.040(4) 0.118(7) 0.011(4) 0.031(4) -0.009(3)
C22 0.170(10) 0.072(6) 0.083(6) 0.035(5) 0.044(6) -0.007(6)
O1W 0.102(7) 0.345(14) 0.252(12) -0.115(11) -0.042(7) 0.018(8)
O11A 0.100(11) 0.109(11) 0.082(11) -0.010(8) 0.019(8) -0.031(8)
O15B 0.08(2) 0.13(3) 0.11(2) 0.028(16) -0.027(17) 0.020(18)

loop_
_atom_type_symbol
_atom_type_description
_atom_type_scat_dispersion_real
_atom_type_scat_dispersion_imag
_atom_type_scat_source
C C 0.0033 0.0016 'International Tables Vol C Tables 4.2.6.8 and 6.1.1.4'
H H 0.0000 0.0000 'International Tables Vol C Tables 4.2.6.8 and 6.1.1.4'
N N 0.0061 0.0033 'International Tables Vol C Tables 4.2.6.8 and 6.1.1.4'
Ni Ni 0.3393 1.1124 'International Tables Vol C Tables 4.2.6.8 and 6.1.1.4'
O O 0.0106 0.0060 'International Tables Vol C Tables 4.2.6.8 and 6.1.1.4'
Tb Tb -0.1723 4.1537 'International Tables Vol C Tables 4.2.6.8 and 6.1.1.4'

loop_
_geom_angle_atom_site_label_1
_geom_angle_atom_site_label_2
_geom_angle_atom_site_label_3
_geom_angle
_geom_angle_site_symmetry_1
_geom_angle_site_symmetry_3
_geom_angle_publ_flag
O4 Tb1 O1 69.29(12) . . ?
O4 Tb1 O2 134.16(13) . . ?
O4 Tb1 O7 83.76(17) . . ?
O4 Tb1 O5 64.25(13) . . ?
O4 Tb1 O14 81.33(16) . . ?
O4 Tb1 O13 126.36(16) . . ?
O4 Tb1 O10 143.85(18) . . ?
O4 Tb1 N5 103.74(17) . . ?
O4 Tb1 N4 119.14(19) . . ?
O4 Tb1 O11B 91.0(2) . . ?
O4 Tb1 O11A 98.7(5) . . ?
O1 Tb1 O2 65.00(12) . . ?
O1 Tb1 O7 71.86(16) . . ?
O1 Tb1 O5 123.33(14) . . ?
O1 Tb1 O14 72.90(16) . . ?
O1 Tb1 O13 112.81(18) . . ?
O1 Tb1 O10 137.98(19) . . ?
O1 Tb1 N5 93.20(19) . . ?
O1 Tb1 N4 150.17(17) . . ?
O1 Tb1 O11B 141.0(3) . . ?
O1 Tb1 O11A 161.5(7) . . ?
O2 Tb1 O5 150.35(16) . . ?
O2 Tb1 N5 82.52(17) . . ?
O2 Tb1 N4 99.52(17) . . ?
O2 Tb1 O11A 124.3(5) . . ?
O7 Tb1 O2 79.13(19) . . ?
O7 Tb1 O5 130.1(2) . . ?
O7 Tb1 O14 144.64(17) . . ?
O7 Tb1 O13 149.72(19) . . ?
O7 Tb1 O10 85.2(2) . . ?
O7 Tb1 N5 160.0(2) . . ?
O7 Tb1 N4 80.45(19) . . ?
O7 Tb1 O11B 72.8(3) . . ?
O7 Tb1 O11A 93.4(7) . . ?
O5 Tb1 N5 69.13(19) . . ?
O5 Tb1 N4 83.14(17) . . ?
O14 Tb1 O2 88.66(17) . . ?
O14 Tb1 O5 69.77(18) . . ?
O14 Tb1 N5 26.02(18) . . ?
O14 Tb1 N4 134.6(2) . . ?
O14 Tb1 O11B 139.1(3) . . ?
O14 Tb1 O11A 120.5(7) . . ?
O13 Tb1 O2 76.64(17) . . ?
O13 Tb1 O5 74.09(18) . . ?
O13 Tb1 O14 52.52(18) . . ?
O13 Tb1 O10 71.7(2) . . ?
O13 Tb1 N5 26.51(19) . . ?
O13 Tb1 N4 85.9(2) . . ?
O13 Tb1 O11B 106.0(3) . . ?
O13 Tb1 O11A 85.6(7) . . ?
O10 Tb1 O2 76.57(18) . . ?
O10 Tb1 O5 98.5(2) . . ?
O10 Tb1 O14 124.2(2) . . ?
O10 Tb1 N5 98.2(2) . . ?
O10 Tb1 N4 24.77(19) . . ?
O10 Tb1 O11B 52.9(2) . . ?
O10 Tb1 O11A 47.8(5) . . ?
N5 Tb1 N4 110.6(2) . . ?
O11B Tb1 O2 122.95(19) . . ?
O11B Tb1 O5 70.7(2) . . ?
O11B Tb1 N5 124.8(3) . . ?
O11B Tb1 N4 28.3(2) . . ?
O11A Tb1 O5 58.0(5) . . ?
O11A Tb1 N5 103.6(8) . . ?
O11A Tb1 N4 26.0(5) . . ?
O4 Ni1 Tb1 39.86(11) . . ?
O4 Ni1 O6 98.60(15) . . ?
O4 Ni1 O3 87.44(16) . . ?
O6 Ni1 Tb1 90.42(11) . . ?
O6 Ni1 O3 173.93(16) . . ?
O1 Ni1 Tb1 40.22(10) . . ?
O1 Ni1 O4 79.81(15) . . ?
O1 Ni1 O6 87.51(15) . . ?
O1 Ni1 O3 94.18(16) . . ?
O1 Ni1 N2 88.97(16) . . ?
O1 Ni1 N1 164.78(17) . . ?
O3 Ni1 Tb1 94.64(11) . . ?
N2 Ni1 Tb1 128.99(13) . . ?
N2 Ni1 O4 164.43(18) . . ?
N2 Ni1 O6 91.60(17) . . ?
N2 Ni1 O3 82.61(18) . . ?
N2 Ni1 N1 105.11(18) . . ?
N1 Ni1 Tb1 125.88(13) . . ?
N1 Ni1 O4 87.34(17) . . ?
N1 Ni1 O6 86.37(16) . . ?
N1 Ni1 O3 93.35(17) . . ?
Ni1 O4 Tb1 105.01(15) . . ?
C16 O4 Tb1 127.1(3) . . ?
C16 O4 Ni1 120.2(3) . . ?
Ni1 O6 H6 119.7 . . ?
C30 O6 Ni1 120.6(3) . . ?
C30 O6 H6 119.7 . . ?
Ni1 O1 Tb1 105.39(15) . . ?
C1 O1 Tb1 125.0(3) . . ?
C1 O1 Ni1 126.2(3) . . ?
Ni1 O3 H3 123.2(18) . . ?
C15 O3 Ni1 123.8(4) . . ?
C15 O3 H3 105.4(18) . . ?
C8 N2 Ni1 125.4(4) . . ?
C8 N2 C9 119.5(5) . . ?
C9 N2 Ni1 115.0(3) . . ?
C2 O2 Tb1 117.6(3) . . ?
C2 O2 C7 116.8(5) . . ?
C7 O2 Tb1 125.5(4) . . ?
N3 O7 Tb1 137.4(4) . . ?
C21 O5 Tb1 116.7(3) . . ?
C21 O5 C22 117.3(6) . . ?
C22 O5 Tb1 125.9(5) . . ?
N5 O14 Tb1 94.9(4) . . ?
C23 N1 Ni1 123.8(4) . . ?
C23 N1 C24 118.0(5) . . ?
C24 N1 Ni1 118.2(3) . . ?
N5 O13 Tb1 96.7(4) . . ?
O1 C1 C6 124.0(5) . . ?
O1 C1 C2 117.6(5) . . ?
C6 C1 C2 118.5(5) . . ?
C1 C6 C8 123.1(5) . . ?
C1 C6 C5 119.1(5) . . ?
C5 C6 C8 117.3(5) . . ?
N4 O10 Tb1 99.0(5) . . ?
N2 C8 C6 126.1(5) . . ?
N2 C8 H8 117.0 . . ?
C6 C8 H8 117.0 . . ?
O8 N3 O7 115.4(6) . . ?
O8 N3 O9 124.0(8) . . ?
O9 N3 O7 120.5(7) . . ?
O14 N5 Tb1 59.1(4) . . ?
O14 N5 O13 115.8(6) . . ?
O13 N5 Tb1 56.8(3) . . ?
O15A N5 Tb1 174.6(13) . . ?
O15A N5 O14 117.1(15) . . ?
O15A N5 O13 126.7(15) . . ?
O15B N5 Tb1 158.4(19) . . ?
O15B N5 O14 132(3) . . ?
O15B N5 O13 110(2) . . ?
O6 C30 H30A 109.4 . . ?
O6 C30 H30B 109.4 . . ?
O6 C30 C29 111.0(5) . . ?
H30A C30 H30B 108.0 . . ?
C29 C30 H30A 109.4 . . ?
C29 C30 H30B 109.4 . . ?
O4 C16 C17 123.6(5) . . ?
O4 C16 C21 118.3(5) . . ?
C17 C16 C21 118.1(5) . . ?
O2 C2 C1 113.3(5) . . ?
C3 C2 O2 124.3(5) . . ?
C3 C2 C1 122.4(6) . . ?
C2 C3 H3A 120.6 . . ?
C2 C3 C4 118.7(6) . . ?
C4 C3 H3A 120.6 . . ?
O12 N4 Tb1 178.0(6) . . ?
O12 N4 O10 122.5(8) . . ?
O12 N4 O11B 122.5(8) . . ?
O12 N4 O11A 119.6(13) . . ?
O10 N4 Tb1 56.2(4) . . ?
O10 N4 O11B 114.2(6) . . ?
O10 N4 O11A 108.7(13) . . ?
O11B N4 Tb1 58.5(4) . . ?
O11A N4 Tb1 62.4(12) . . ?
N1 C23 H23 117.7 . . ?
N1 C23 C17 124.7(5) . . ?
C17 C23 H23 117.7 . . ?
C6 C5 H5 119.6 . . ?
C4 C5 C6 120.8(6) . . ?
C4 C5 H5 119.6 . . ?
N4 O11B Tb1 93.2(5) . . ?
C14 C9 N2 116.6(6) . . ?
C10 C9 N2 121.9(6) . . ?
C10 C9 C14 121.4(6) . . ?
C28 C29 C30 120.7(6) . . ?
C24 C29 C30 121.0(5) . . ?
C24 C29 C28 118.0(6) . . ?
C16 C17 C23 123.5(5) . . ?
C16 C17 C18 119.3(5) . . ?
C18 C17 C23 116.9(5) . . ?
C3 C4 H4 119.7 . . ?
C5 C4 C3 120.6(6) . . ?
C5 C4 H4 119.7 . . ?
O5 C21 C16 113.5(5) . . ?
C20 C21 O5 124.2(6) . . ?
C20 C21 C16 122.3(6) . . ?
C27 C26 H26 120.3 . . ?
C27 C26 C25 119.4(7) . . ?
C25 C26 H26 120.3 . . ?
C26 C27 H27 119.4 . . ?
C28 C27 C26 121.1(7) . . ?
C28 C27 H27 119.4 . . ?
O2 C7 H7A 109.5 . . ?
O2 C7 H7B 109.5 . . ?
O2 C7 H7C 109.5 . . ?
H7A C7 H7B 109.5 . . ?
H7A C7 H7C 109.5 . . ?
H7B C7 H7C 109.5 . . ?
C9 C14 C15 122.3(6) . . ?
C13 C14 C9 117.6(8) . . ?
C13 C14 C15 119.6(8) . . ?
C29 C28 H28 119.6 . . ?
C27 C28 C29 120.7(7) . . ?
C27 C28 H28 119.6 . . ?
O3 C15 C14 113.4(7) . . ?
O3 C15 H15A 108.9 . . ?
O3 C15 H15B 108.9 . . ?
C14 C15 H15A 108.9 . . ?
C14 C15 H15B 108.9 . . ?
H15A C15 H15B 107.7 . . ?
C29 C24 N1 116.4(5) . . ?
C25 C24 N1 123.1(5) . . ?
C25 C24 C29 120.5(6) . . ?
C12 C11 H11 119.9 . . ?
C12 C11 C10 120.2(9) . . ?
C10 C11 H11 119.9 . . ?
C11 C12 H12 119.3 . . ?
C11 C12 C13 121.4(8) . . ?
C13 C12 H12 119.3 . . ?
C26 C25 H25 119.9 . . ?
C24 C25 C26 120.3(6) . . ?
C24 C25 H25 119.9 . . ?
C17 C18 H18 119.9 . . ?
C19 C18 C17 120.2(7) . . ?
C19 C18 H18 119.9 . . ?
C14 C13 H13 119.4 . . ?
C12 C13 C14 121.2(9) . . ?
C12 C13 H13 119.4 . . ?
C21 C20 H20 120.5 . . ?
C21 C20 C19 119.0(6) . . ?
C19 C20 H20 120.5 . . ?
C18 C19 C20 120.9(6) . . ?
C18 C19 H19 119.5 . . ?
C20 C19 H19 119.5 . . ?
C9 C10 C11 118.2(9) . . ?
C9 C10 H10 120.9 . . ?
C11 C10 H10 120.9 . . ?
O5 C22 H22A 109.5 . . ?
O5 C22 H22B 109.5 . . ?
O5 C22 H22C 109.5 . . ?
H22A C22 H22B 109.5 . . ?
H22A C22 H22C 109.5 . . ?
H22B C22 H22C 109.5 . . ?
N4 O11A Tb1 91.7(11) . . ?

loop_
_geom_bond_atom_site_label_1
_geom_bond_atom_site_label_2
_geom_bond_distance
_geom_bond_site_symmetry_2
_geom_bond_publ_flag
Tb1 O4 2.274(4) . ?
Tb1 O1 2.295(4) . ?
Tb1 O2 2.479(4) . ?
Tb1 O7 2.354(5) . ?
Tb1 O5 2.564(5) . ?
Tb1 O14 2.454(5) . ?
Tb1 O13 2.401(5) . ?
Tb1 O10 2.419(5) . ?
Tb1 N5 2.849(7) . ?
Tb1 N4 2.875(6) . ?
Tb1 O11B 2.456(7) . ?
Tb1 O11A 2.55(3) . ?
Ni1 O4 2.042(4) . ?
Ni1 O6 2.103(4) . ?
Ni1 O1 2.007(4) . ?
Ni1 O3 2.160(4) . ?
Ni1 N2 2.021(4) . ?
Ni1 N1 2.035(4) . ?
O4 C16 1.334(6) . ?
O6 H6 0.9300 . ?
O6 C30 1.443(7) . ?
O1 C1 1.319(6) . ?
O3 H3 0.861(10) . ?
O3 C15 1.393(8) . ?
N2 C8 1.276(7) . ?
N2 C9 1.427(7) . ?
O2 C2 1.392(7) . ?
O2 C7 1.440(7) . ?
O7 N3 1.278(8) . ?
O5 C21 1.386(8) . ?
O5 C22 1.433(8) . ?
O14 N5 1.255(8) . ?
N1 C23 1.280(7) . ?
N1 C24 1.424(7) . ?
O13 N5 1.281(8) . ?
C1 C6 1.406(8) . ?
C1 C2 1.406(8) . ?
O12 N4 1.213(8) . ?
C6 C8 1.450(8) . ?
C6 C5 1.425(8) . ?
O10 N4 1.220(8) . ?
C8 H8 0.9300 . ?
N3 O8 1.201(8) . ?
N3 O9 1.219(9) . ?
N5 O15A 1.24(3) . ?
N5 O15B 1.24(5) . ?
C30 H30A 0.9700 . ?
C30 H30B 0.9700 . ?
C30 C29 1.512(8) . ?
C16 C17 1.397(8) . ?
C16 C21 1.398(8) . ?
C2 C3 1.375(8) . ?
C3 H3A 0.9300 . ?
C3 C4 1.413(10) . ?
N4 O11B 1.364(11) . ?
N4 O11A 1.26(2) . ?
C23 H23 0.9300 . ?
C23 C17 1.453(8) . ?
C5 H5 0.9300 . ?
C5 C4 1.365(9) . ?
C9 C14 1.406(10) . ?
C9 C10 1.375(10) . ?
C29 C28 1.409(9) . ?
C29 C24 1.403(8) . ?
C17 C18 1.423(8) . ?
C4 H4 0.9300 . ?
C21 C20 1.379(9) . ?
C26 H26 0.9300 . ?
C26 C27 1.383(11) . ?
C26 C25 1.389(10) . ?
C27 H27 0.9300 . ?
C27 C28 1.366(11) . ?
C7 H7A 0.9600 . ?
C7 H7B 0.9600 . ?
C7 H7C 0.9600 . ?
C14 C15 1.507(11) . ?
C14 C13 1.394(10) . ?
C28 H28 0.9300 . ?
C15 H15A 0.9700 . ?
C15 H15B 0.9700 . ?
C24 C25 1.388(8) . ?
C11 H11 0.9300 . ?
C11 C12 1.334(16) . ?
C11 C10 1.434(12) . ?
C12 H12 0.9300 . ?
C12 C13 1.369(14) . ?
C25 H25 0.9300 . ?
C18 H18 0.9300 . ?
C18 C19 1.369(10) . ?
C13 H13 0.9300 . ?
C20 H20 0.9300 . ?
C20 C19 1.380(11) . ?
C19 H19 0.9300 . ?
C10 H10 0.9300 . ?
C22 H22A 0.9600 . ?
C22 H22B 0.9600 . ?
C22 H22C 0.9600 . ?

loop_
_smtbx_masks_void_nr
_smtbx_masks_void_average_x
_smtbx_masks_void_average_y
_smtbx_masks_void_average_z
_smtbx_masks_void_volume
_smtbx_masks_void_count_electrons
_smtbx_masks_void_content
1 0.000 0.500 1.000 313.5 43.5 ?
2 0.500 0.000 0.500 313.5 43.5 ?
